data_4114548
loop_
_publ_author_name
'Daniel Imbert'
'Martine Cantuel'
'Jean-Claude G. B\"unzli'
'G\'erald Bernardinelli'
'Claude Piguet'

_publ_contact_author
;
     Dr Gerald Bernardinelli
     Laboratory of X-ray Crystallography
     University of Geneva
     24, quai E. Ansermet
     CH - 1211 Geneva 4
     Switzerland
;
_publ_contact_author_email gerald.bernardinelli@cryst.unige.ch
_publ_contact_author_fax '41 (22) 702 61 08'
_publ_contact_author_phone '41 (22) 702 62 02'
_publ_section_title
;
 Extending Lifetimes of Lanthanide-Based Near-Infrared Emitters (Nd, Yb)
 in the Millisecond Range through Cr(III) Sensitization in Discrete
 Bimetallic Edifices
;
_journal_name_full 'Journal of the American Chemical Society'
_journal_page_first 15698
_journal_page_last 15699
_journal_paper_doi 10.1021/ja0386501
_journal_volume 125
_journal_year 2003
_chemical_formula_moiety
;
Yb Cr (C33 H33 N7 O)3 (C F3 S O)6 (C2 H3 N)4
;
_chemical_formula_sum 'C113 H111 Cr F18 N25 O21 S6 Yb'
_chemical_formula_weight 2914.9
_space_group_IT_number 14
_symmetry_cell_setting monoclinic
_symmetry_space_group_name_Hall '-P 2yn'
_symmetry_space_group_name_H-M 'P 1 21/n 1'
_audit_conform_dict_name cif_core.dic
_audit_conform_dict_version 2.0.1
_audit_creation_date 2003-09-09
_audit_creation_method from_xtal_archive_file_using_CIFIO
_audit_update_record 2003-09-12
_cell_angle_alpha 90.00000
_cell_angle_beta 92.156(5)
_cell_angle_gamma 90.00000
_cell_formula_units_Z 4
_cell_length_a 22.2714(10)
_cell_length_b 22.8851(12)
_cell_length_c 24.3983(11)
_cell_measurement_reflns_used 8001
_cell_measurement_temperature 200
_cell_measurement_theta_max 26.9
_cell_measurement_theta_min 3.8
_cell_volume 12426.6(10)
_computing_cell_refinement 'CELL (Stoe & Cie, 1999)'
_computing_data_collection 'EXPOSE (Stoe & Cie, 1999)'
_computing_data_reduction 'XRED (Stoe & Cie, 1999)'
_computing_molecular_graphics xtal_gx3
_computing_publication_material xtal_CIFIO
_computing_structure_refinement xtal_CRYLSQ
_diffrn_detector_area_resol_mean 6
_diffrn_measured_fraction_theta_full 1.0
_diffrn_measured_fraction_theta_max .95
_diffrn_measurement_device_type 'Stoe Ipds'
_diffrn_measurement_method \f
_diffrn_radiation_type MoK\a
_diffrn_radiation_wavelength .71073
_diffrn_reflns_av_R_equivalents .09
_diffrn_reflns_limit_h_max 28
_diffrn_reflns_limit_h_min -28
_diffrn_reflns_limit_k_max 29
_diffrn_reflns_limit_k_min -29
_diffrn_reflns_limit_l_max 31
_diffrn_reflns_limit_l_min -31
_diffrn_reflns_number 109590
_diffrn_reflns_theta_full 27.03
_diffrn_reflns_theta_max 27.03
_diffrn_standards_decay_% 0
_exptl_absorpt_coefficient_mu 1.041
_exptl_absorpt_correction_T_max .9108
_exptl_absorpt_correction_T_min .8211
_exptl_absorpt_correction_type numerical
_exptl_absorpt_process_details 'XRED; Stoe & Cie, 1999'
_exptl_crystal_colour yellow
_exptl_crystal_density_diffrn 1.558
_exptl_crystal_density_meas ?
_exptl_crystal_description prism
_exptl_crystal_size_max .22
_exptl_crystal_size_mid .17
_exptl_crystal_size_min .11
_refine_diff_density_max 1.12
_refine_diff_density_min -1.012
_refine_ls_abs_structure_details none
_refine_ls_extinction_coef .00000
_refine_ls_extinction_method none
_refine_ls_goodness_of_fit_ref 1.11
_refine_ls_hydrogen_treatment noref
_refine_ls_number_parameters 1666
_refine_ls_number_reflns 12877
_refine_ls_R_factor_gt .038
_refine_ls_shift/su_max .002
_refine_ls_structure_factor_coef F
_refine_ls_weighting_details \w=1/[\s^2^(Fo)+0.0002(Fo^2^)]
_refine_ls_weighting_scheme calc
_refine_ls_wR_factor_ref .037
_reflns_number_gt 11648
_reflns_number_total 25870
_reflns_threshold_expression 'refl observed if Fo > 3.99 \s(Fo)'
_cod_data_source_file ja0386501si20031023_082127_2.cif
_cod_data_source_block YBCR
_cod_depositor_comments
;
The following automatic conversions were performed:

'_exptl_crystal_density_meas' value 'not_measured' was changed to '?'
- the value is perceived as not measured.

Automatic conversion script
Id: cif_fix_values 3008 2015-01-20 13:52:24Z robertas 
;
_cod_original_cell_volume 12426.6(11)
_cod_original_formula_sum 'C113 H111 Cr F18 N25 O21  S6 Yb'
_cod_database_code 4114548

loop_
_symmetry_equiv_pos_as_xyz
+x,+y,+z
1/2-x,1/2+y,1/2-z
-x,-y,-z
1/2+x,1/2-y,1/2+z

loop_
_atom_site_label
_atom_site_fract_x
_atom_site_fract_y
_atom_site_fract_z
_atom_site_U_iso_or_equiv
_atom_site_occupancy
_atom_site_adp_type
Yb .522633(12) .219262(11) .637376(12) .02381(12) 1.00000 Uani
Cr .10422(4) .23642(4) .60243(4) .0242(5) 1.00000 Uani
O1a .59996(17) .14966(17) .62927(17) .033(3) 1.00000 Uani
N1a .04481(19) .2183(3) .66327(19) .029(3) 1.00000 Uani
N2a .14890(18) .27041(18) .66815(19) .025(3) 1.00000 Uani
N3a .1495(3) .2924(2) .7571(3) .034(3) 1.00000 Uani
N4a .4528(2) .25981(19) .5626(2) .027(3) 1.00000 Uani
N5a .4414(3) .2889(3) .4749(3) .033(3) 1.00000 Uani
N6a .53150(19) .17534(19) .5435(2) .025(3) 1.00000 Uani
N7a .6122(3) .0555(3) .6006(3) .038(4) 1.00000 Uani
C1a -.0093(3) .1926(3) .6552(3) .032(4) 1.00000 Uani
C2a -.0452(3) .1785(3) .6988(4) .042(4) 1.00000 Uani
C3a -.0230(4) .1895(3) .7514(3) .046(5) 1.00000 Uani
C4a .0322(3) .2152(4) .7600(3) .043(4) 1.00000 Uani
C5a .0658(3) .2300(3) .7153(3) .031(4) 1.00000 Uani
C6a .1226(3) .2622(3) .7158(3) .030(4) 1.00000 Uani
C7a .1960(3) .3100(3) .6786(3) .026(4) 1.00000 Uani
C8a .2367(3) .3360(3) .6446(3) .028(4) 1.00000 Uani
C9a .2742(3) .3793(3) .6668(3) .031(4) 1.00000 Uani
C10a .2725(3) .3934(3) .7227(3) .037(4) 1.00000 Uani
C11a .2340(3) .3659(3) .7581(3) .037(4) 1.00000 Uani
C12a .1959(3) .3242(3) .7345(3) .032(4) 1.00000 Uani
C13a .3148(3) .4151(3) .6305(3) .038(4) 1.00000 Uani
C14a .3457(3) .3818(3) .5862(3) .031(4) 1.00000 Uani
C15a .3816(3) .3339(3) .6010(3) .030(4) 1.00000 Uani
C16a .4128(3) .3067(3) .5598(3) .031(4) 1.00000 Uani
C17a .4064(3) .3256(3) .5056(3) .032(4) 1.00000 Uani
C18a .3710(3) .3732(3) .4897(3) .043(4) 1.00000 Uani
C19a .3416(3) .4011(3) .5323(3) .039(4) 1.00000 Uani
C20a .4681(3) .2507(3) .5107(3) .029(4) 1.00000 Uani
C21a .5104(3) .2031(3) .4982(3) .031(4) 1.00000 Uani
C22a .5278(3) .1866(3) .4455(3) .039(4) 1.00000 Uani
C23a .5694(4) .1436(3) .4411(3) .047(5) 1.00000 Uani
C24a .5927(3) .1146(3) .4878(3) .035(4) 1.00000 Uani
C25a .5709(3) .1316(3) .5378(3) .030(4) 1.00000 Uani
C26a .5952(3) .1109(3) .5920(3) .030(4) 1.00000 Uani
C27a .6443(4) .0396(4) .6528(4) .053(5) 1.00000 Uani
C28a .7080(4) .0226(5) .6446(4) .080(7) 1.00000 Uani
C29a .5929(4) .0060(3) .5656(3) .050(5) 1.00000 Uani
C30a .5282(4) -.0081(3) .5710(4) .064(6) 1.00000 Uani
C31a -.1064(4) .1522(4) .6865(4) .061(5) 1.00000 Uani
C32a .1342(3) .2939(3) .8158(3) .049(5) 1.00000 Uani
C33a .4470(4) .2942(3) .4148(3) .050(5) 1.00000 Uani
O1b .58997(16) .27083(16) .58632(16) .033(3) 1.00000 Uani
N1b .0509(2) .19397(19) .5434(2) .026(3) 1.00000 Uani
N2b .1366(2) .15431(18) .60928(19) .024(3) 1.00000 Uani
N3b .1288(2) .06043(18) .5860(2) .028(3) 1.00000 Uani
N4b .4468(2) .2570(2) .7016(3) .027(3) 1.00000 Uani
N5b .4189(2) .3236(2) .7630(2) .028(3) 1.00000 Uani
N6b .5229(3) .32856(19) .6520(2) .028(3) 1.00000 Uani
N7b .6045(3) .3484(3) .5323(3) .048(4) 1.00000 Uani
C1b .0073(3) .2190(3) .5118(3) .028(4) 1.00000 Uani
C2b -.0289(3) .1887(3) .4746(3) .035(4) 1.00000 Uani
C3b -.0188(3) .1291(3) .4709(3) .042(4) 1.00000 Uani
C4b .0256(3) .1020(3) .5031(3) .040(4) 1.00000 Uani
C5b .0604(3) .1354(3) .5391(3) .027(4) 1.00000 Uani
C6b .1076(3) .1152(3) .5773(3) .027(4) 1.00000 Uani
C7b .1778(3) .1229(3) .6428(3) .029(4) 1.00000 Uani
C8b .2177(3) .1408(3) .6842(3) .025(4) 1.00000 Uani
C9b .2514(3) .0975(3) .7122(3) .028(4) 1.00000 Uani
C10b .2444(3) .0387(3) .6968(3) .032(4) 1.00000 Uani
C11b .2059(3) .0201(3) .6552(3) .033(4) 1.00000 Uani
C12b .1720(3) .0635(3) .6280(3) .028(4) 1.00000 Uani
C13b .2913(3) .1114(3) .7619(3) .030(4) 1.00000 Uani
C14b .3221(3) .1707(3) .7615(3) .028(4) 1.00000 Uani
C15b .3683(3) .1812(3) .7269(3) .026(4) 1.00000 Uani
C16b .3985(3) .2343(3) .7310(3) .024(3) 1.00000 Uani
C17b .3814(3) .2761(3) .7690(3) .026(3) 1.00000 Uani
C18b .3352(3) .2667(3) .8044(3) .031(4) 1.00000 Uani
C19b .3055(3) .2134(3) .8001(3) .031(4) 1.00000 Uani
C20b .4563(3) .3105(3) .7227(3) .030(4) 1.00000 Uani
C21b .5006(3) .3500(3) .6981(3) .029(4) 1.00000 Uani
C22b .5190(3) .4036(3) .7197(3) .043(5) 1.00000 Uani
C23b .5603(4) .4351(3) .6907(4) .052(5) 1.00000 Uani
C24b .5827(3) .4138(3) .6427(4) .046(5) 1.00000 Uani
C25b .5624(3) .3600(3) .6248(3) .034(4) 1.00000 Uani
C26b .5861(3) .3249(3) .5774(3) .034(4) 1.00000 Uani
C27b .6317(4) .3106(4) .4902(3) .060(5) 1.00000 Uani
C28b .6995(5) .3170(4) .4904(5) .082(7) 1.00000 Uani
C29b .5985(5) .4093(4) .5149(4) .075(7) 1.00000 Uani
C30b .5384(6) .4221(5) .4988(6) .106(9) 1.00000 Uani
C31b -.0754(3) .2183(4) .4390(3) .049(4) 1.00000 Uani
C32b .1086(3) .0057(3) .5595(4) .045(5) 1.00000 Uani
C33b .4141(3) .3777(3) .7955(3) .039(4) 1.00000 Uani
O1c .59218(17) .24987(17) .70475(18) .032(3) 1.00000 Uani
N1c .0714(3) .31954(19) .5855(3) .030(3) 1.00000 Uani
N2c .1611(2) .26295(18) .5444(3) .028(3) 1.00000 Uani
N3c .1866(3) .3307(3) .4849(3) .034(3) 1.00000 Uani
N4c .4593(2) .12835(19) .6345(2) .026(3) 1.00000 Uani
N5c .4284(3) .0436(3) .6702(3) .037(4) 1.00000 Uani
N6c .5349(3) .1523(2) .7206(2) .028(3) 1.00000 Uani
N7c .6203(3) .2583(3) .7944(3) .035(3) 1.00000 Uani
C1c .0255(3) .3454(3) .6116(3) .039(4) 1.00000 Uani
C2c .0095(3) .4034(3) .6025(4) .049(5) 1.00000 Uani
C3c .0423(4) .4351(3) .5653(4) .048(5) 1.00000 Uani
C4c .0891(3) .4098(3) .5395(3) .039(4) 1.00000 Uani
C5c .1026(3) .3517(3) .5500(3) .031(4) 1.00000 Uani
C6c .1499(3) .3170(3) .5252(3) .031(4) 1.00000 Uani
C7c .2074(3) .2400(3) .5144(3) .029(4) 1.00000 Uani
C8c .2354(3) .1854(3) .5157(3) .032(4) 1.00000 Uani
C9c .2793(3) .1755(3) .4775(3) .033(4) 1.00000 Uani
C10c .2951(3) .2189(4) .4399(3) .040(4) 1.00000 Uani
C11c .2682(3) .2731(4) .4390(3) .044(4) 1.00000 Uani
C12c .2240(3) .2828(3) .4768(3) .034(4) 1.00000 Uani
C13c .3088(3) .1158(3) .4751(3) .041(4) 1.00000 Uani
C14c .3388(3) .0948(3) .5277(3) .037(4) 1.00000 Uani
C15c .3848(3) .1283(3) .5532(3) .032(4) 1.00000 Uani
C16c .4124(3) .1061(3) .6007(3) .029(4) 1.00000 Uani
C17c .3937(3) .0534(3) .6236(3) .033(4) 1.00000 Uani
C18c .3478(3) .0195(3) .5986(3) .041(4) 1.00000 Uani
C19c .3213(3) .0415(3) .5513(4) .044(5) 1.00000 Uani
C20c .4678(3) .0896(3) .6754(3) .030(4) 1.00000 Uani
C21c .5148(3) .0970(3) .7180(3) .029(4) 1.00000 Uani
C22c .5410(3) .0523(3) .7497(3) .037(4) 1.00000 Uani
C23c .5891(3) .0654(3) .7844(3) .041(4) 1.00000 Uani
C24c .6096(3) .1227(3) .7885(3) .036(4) 1.00000 Uani
C25c .5799(3) .1651(3) .7564(3) .032(4) 1.00000 Uani
C26c .5986(3) .2278(3) .7517(3) .031(4) 1.00000 Uani
C27c .6204(3) .2376(3) .8516(3) .039(4) 1.00000 Uani
C28c .5961(4) .2815(4) .8910(3) .068(5) 1.00000 Uani
C29c .6449(4) .3169(3) .7853(3) .044(5) 1.00000 Uani
C30c .7108(4) .3219(4) .8048(4) .069(6) 1.00000 Uani
C31c -.0417(4) .4293(3) .6325(4) .075(6) 1.00000 Uani
C32c .1891(4) .3852(3) .4513(3) .049(5) 1.00000 Uani
C33c .4188(3) -.0049(3) .7087(4) .049(5) 1.00000 Uani
S1d .43944(8) .13449(8) .32063(8) .0479(11) 1.00000 Uani
O1d .4067(3) .1320(3) .3692(3) .083(5) 1.00000 Uani
O2d .4885(3) .1741(3) .3217(3) .077(4) 1.00000 Uani
O3d .4521(4) .0794(3) .2973(3) .101(5) 1.00000 Uani
C1d .3867(4) .1671(5) .2713(5) .071(7) 1.00000 Uani
F1d .4119(3) .1775(3) .2238(3) .103(5) 1.00000 Uani
F2d .3698(3) .2197(3) .2905(3) .120(5) 1.00000 Uani
F3d .3397(3) .1368(4) .2626(4) .148(7) 1.00000 Uani
S1e .24550(11) .51645(10) .39722(11) .0700(15) 1.00000 Uani
O1e .2210(4) .5305(4) .4488(3) .114(6) 1.00000 Uani
O2e .3060(3) .4974(3) .3973(3) .081(5) 1.00000 Uani
O3e .2060(3) .4784(3) .3638(4) .110(6) 1.00000 Uani
C1e .2437(5) .5844(6) .3601(6) .097(9) 1.00000 Uani
F1e .2636(3) .5776(3) .3098(3) .121(5) 1.00000 Uani
F2e .1899(3) .6076(4) .3552(3) .136(6) 1.00000 Uani
F3e .2805(4) .6224(3) .3850(4) .140(6) 1.00000 Uani
S1f .05520(10) .01989(11) .36570(11) .0700(15) 1.00000 Uani
O1f .0516(4) -.0126(3) .3157(4) .122(6) 1.00000 Uani
O2f .0348(3) -.0070(3) .4142(4) .096(5) 1.00000 Uani
O3f .0386(3) .0802(3) .3599(3) .088(5) 1.00000 Uani
C1f .1326(5) .0233(5) .3784(5) .086(8) 1.00000 Uani
F1f .1572(3) -.0298(3) .3893(3) .113(5) 1.00000 Uani
F2f .1477(3) .0561(4) .4221(4) .130(6) 1.00000 Uani
F3f .1629(3) .0468(4) .3398(4) .153(7) 1.00000 Uani
S1g .26172(7) .36064(7) .92389(8) .0389(10) 1.00000 Uani
O1g .20780(19) .3909(2) .9083(3) .055(3) 1.00000 Uani
O2g .2579(3) .29736(18) .9190(3) .061(4) 1.00000 Uani
O3g .31501(18) .38504(18) .9024(2) .046(3) 1.00000 Uani
C1g .2708(4) .3727(4) .9962(4) .065(6) 1.00000 Uani
F1g .3213(3) .3496(3) 1.0180(3) .113(5) 1.00000 Uani
F2g .2719(3) .4301(3) 1.0070(3) .112(5) 1.00000 Uani
F3g .2262(3) .3490(3) 1.0237(3) .110(5) 1.00000 Uani
S1h .12508(10) .11214(10) .84293(10) .0655(14) 1.00000 Uani
O1h .1650(4) .0809(4) .8789(4) .116(6) 1.00000 Uani
O2h .0781(3) .1424(3) .8672(3) .074(4) 1.00000 Uani
O3h .1541(4) .1481(4) .8029(4) .117(6) 1.00000 Uani
C1h .0908(6) .0578(6) .8016(7) .119(10) 1.00000 Uani
F1h .0635(4) .0180(4) .8309(6) .203(9) 1.00000 Uani
F2h .0527(6) .0766(4) .7664(6) .297(12) 1.00000 Uani
F3h .1327(4) .0248(3) .7775(3) .133(6) 1.00000 Uani
S1i -.00269(7) .38882(7) .42470(7) .0368(9) 1.00000 Uani
O1i .0472(3) .4179(3) .4023(3) .061(4) 1.00000 Uani
O2i .0109(3) .33427(18) .4500(3) .059(4) 1.00000 Uani
O3i -.0421(3) .4256(2) .4536(3) .057(4) 1.00000 Uani
C1i -.0493(3) .3682(3) .3652(3) .039(4) 1.00000 Uani
F1i -.10232(16) .34768(17) .37981(16) .051(3) 1.00000 Uani
F2i -.06142(18) .41437(19) .33242(18) .064(3) 1.00000 Uani
F3i -.02413(18) .32778(19) .33464(17) .061(3) 1.00000 Uani
N1v .1106(4) .7287(4) .4118(4) .091(7) 1.00000 Uani
C1v .1259(4) .6948(5) .4416(5) .069(7) 1.00000 Uani
C2v .1449(5) .6517(5) .4819(5) .096(8) 1.00000 Uani
N1w .1525(4) .4731(4) .6675(4) .090(7) 1.00000 Uani
C1w .1712(5) .5012(5) .6320(5) .068(7) 1.00000 Uani
C2w .1926(4) .5373(5) .5890(5) .082(7) 1.00000 Uani
N1x .3332(6) .3599(5) .3424(5) .125(9) 1.00000 Uani
C1x .3263(6) .3945(7) .3137(6) .119(11) 1.00000 Uani
C2x .3067(7) .4418(5) .2731(5) .117(10) 1.00000 Uani
N1y .7321(5) .1724(5) .7293(6) .136(10) 1.00000 Uani
C1y .7325(5) .1987(5) .6920(6) .092(8) 1.00000 Uani
C2y .7330(4) .2338(5) .6447(5) .094(8) 1.00000 Uani
H1a -.02542 .18290 .61365 .05000 1.00000 Uiso
H3a -.04972 .17791 .78631 .05000 1.00000 Uiso
H4a .04965 .22347 .80169 .05000 1.00000 Uiso
H8a .23933 .32299 .60176 .05000 1.00000 Uiso
H10a .30255 .42707 .73924 .05000 1.00000 Uiso
H11a .23336 .37681 .80152 .05000 1.00000 Uiso
H131a .28720 .44883 .61054 .05000 1.00000 Uiso
H132a .34938 .43532 .65677 .05000 1.00000 Uiso
H15a .38490 .31831 .64309 .05000 1.00000 Uiso
H18a .36633 .38720 .44727 .05000 1.00000 Uiso
H19a .31445 .43949 .52270 .05000 1.00000 Uiso
H22a .50867 .20811 .40909 .05000 1.00000 Uiso
H23a .58474 .13144 .40099 .05000 1.00000 Uiso
H24a .62651 .08028 .48489 .05000 1.00000 Uiso
H271a .64365 .07673 .68053 .05000 1.00000 Uiso
H272a .62123 .00265 .67105 .05000 1.00000 Uiso
H281a .70853 -.01470 .61691 .05000 1.00000 Uiso
H282a .73095 .05938 .62639 .05000 1.00000 Uiso
H283a .73141 .01085 .68301 .05000 1.00000 Uiso
H291a .60024 .01683 .52306 .05000 1.00000 Uiso
H292a .61936 -.03243 .57741 .05000 1.00000 Uiso
H301a .52061 -.01919 .61395 .05000 1.00000 Uiso
H302a .50150 .03006 .55959 .05000 1.00000 Uiso
H303a .51368 -.04487 .54548 .05000 1.00000 Uiso
H311a -.12105 .16325 .64565 .05000 1.00000 Uiso
H312a -.10336 .10585 .69027 .05000 1.00000 Uiso
H313a -.13734 .16863 .71499 .05000 1.00000 Uiso
H321a .16481 .32220 .83775 .05000 1.00000 Uiso
H322a .08889 .31031 .81884 .05000 1.00000 Uiso
H323a .13701 .25060 .83243 .05000 1.00000 Uiso
H331a .41843 .32884 .39970 .05000 1.00000 Uiso
H332a .49285 .30386 .40565 .05000 1.00000 Uiso
H333a .43338 .25366 .39517 .05000 1.00000 Uiso
H1b .00015 .26615 .51584 .05000 1.00000 Uiso
H3b -.04632 .10288 .44224 .05000 1.00000 Uiso
H4b .03287 .05520 .49999 .05000 1.00000 Uiso
H8b .22300 .18674 .69460 .05000 1.00000 Uiso
H10b .27091 .00588 .71905 .05000 1.00000 Uiso
H11b .20214 -.02583 .64359 .05000 1.00000 Uiso
H131b .26380 .10967 .79794 .05000 1.00000 Uiso
H132b .32606 .07796 .76527 .05000 1.00000 Uiso
H15b .38107 .14860 .69683 .05000 1.00000 Uiso
H18b .32265 .29946 .83402 .05000 1.00000 Uiso
H19b .26879 .20425 .82713 .05000 1.00000 Uiso
H22b .50191 .41993 .75824 .05000 1.00000 Uiso
H23b .57523 .47761 .70619 .05000 1.00000 Uiso
H24b .61515 .43884 .61987 .05000 1.00000 Uiso
H271b .62093 .26505 .49890 .05000 1.00000 Uiso
H272b .61304 .32255 .45003 .05000 1.00000 Uiso
H281b .71062 .36280 .48211 .05000 1.00000 Uiso
H282b .71850 .30530 .53097 .05000 1.00000 Uiso
H283b .71972 .28966 .45981 .05000 1.00000 Uiso
H291b .61230 .43838 .54864 .05000 1.00000 Uiso
H292b .62686 .41764 .48009 .05000 1.00000 Uiso
H301b .52459 .39350 .46501 .05000 1.00000 Uiso
H302b .51002 .41425 .53355 .05000 1.00000 Uiso
H303b .53391 .46745 .48596 .05000 1.00000 Uiso
H311b -.09438 .25318 .46123 .05000 1.00000 Uiso
H312b -.05544 .23500 .40353 .05000 1.00000 Uiso
H313b -.10970 .18801 .42752 .05000 1.00000 Uiso
H321b .13575 -.02979 .57470 .05000 1.00000 Uiso
H322b .06248 -.00224 .56867 .05000 1.00000 Uiso
H323b .11255 .00940 .51576 .05000 1.00000 Uiso
H331b .37579 .37472 .82069 .05000 1.00000 Uiso
H332b .45403 .38315 .82095 .05000 1.00000 Uiso
H333b .40873 .41443 .76829 .05000 1.00000 Uiso
H1c .00041 .31947 .64050 .05000 1.00000 Uiso
H3c .03079 .48066 .55683 .05000 1.00000 Uiso
H4c .11531 .43490 .51109 .05000 1.00000 Uiso
H8c .22328 .15200 .54499 .05000 1.00000 Uiso
H10c .32990 .20981 .41100 .05000 1.00000 Uiso
H11c .28054 .30660 .40985 .05000 1.00000 Uiso
H131c .27424 .08393 .46294 .05000 1.00000 Uiso
H132c .34269 .11716 .44402 .05000 1.00000 Uiso
H15c .39849 .16991 .53632 .05000 1.00000 Uiso
H18c .33381 -.02206 .61608 .05000 1.00000 Uiso
H19c .28516 .01672 .53121 .05000 1.00000 Uiso
H22c .52326 .00807 .74727 .05000 1.00000 Uiso
H23c .61101 .03090 .80839 .05000 1.00000 Uiso
H24c .64765 .13437 .81587 .05000 1.00000 Uiso
H271c .59320 .19820 .85291 .05000 1.00000 Uiso
H272c .66662 .22747 .86451 .05000 1.00000 Uiso
H281c .62339 .32067 .88963 .05000 1.00000 Uiso
H282c .54996 .29141 .87803 .05000 1.00000 Uiso
H283c .59627 .26593 .93338 .05000 1.00000 Uiso
H291c .64150 .32651 .74164 .05000 1.00000 Uiso
H292c .61887 .34838 .80776 .05000 1.00000 Uiso
H301c .71456 .31173 .84852 .05000 1.00000 Uiso
H302c .73719 .28987 .78240 .05000 1.00000 Uiso
H303c .72945 .36501 .79812 .05000 1.00000 Uiso
H311c -.07298 .39533 .64264 .05000 1.00000 Uiso
H312c -.02489 .45020 .66903 .05000 1.00000 Uiso
H313c -.06428 .46107 .60663 .05000 1.00000 Uiso
H321c .22121 .37951 .41999 .05000 1.00000 Uiso
H322c .14554 .39367 .43266 .05000 1.00000 Uiso
H323c .20234 .42106 .47727 .05000 1.00000 Uiso
H331c .37399 -.02124 .70253 .05000 1.00000 Uiso
H332c .45053 -.03939 .70095 .05000 1.00000 Uiso
H333c .42528 .01038 .74980 .05000 1.00000 Uiso
H1v .17947 .62443 .46486 .05000 1.00000 Uiso
H2v .10655 .62456 .49190 .05000 1.00000 Uiso
H3v .16235 .67343 .51822 .05000 1.00000 Uiso
H1w .16291 .57319 .58198 .05000 1.00000 Uiso
H2w .23679 .55412 .60167 .05000 1.00000 Uiso
H3w .19651 .51231 .55246 .05000 1.00000 Uiso
H1x .34608 .47143 .26569 .05000 1.00000 Uiso
H2x .29105 .42205 .23403 .05000 1.00000 Uiso
H3x .26940 .46900 .29085 .05000 1.00000 Uiso
H1y .75669 .21155 .61347 .05000 1.00000 Uiso
H2y .68828 .24293 .63063 .05000 1.00000 Uiso
H3y .75588 .27449 .65467 .05000 1.00000 Uiso

loop_
_atom_site_aniso_label
_atom_site_aniso_U_11
_atom_site_aniso_U_22
_atom_site_aniso_U_33
_atom_site_aniso_U_12
_atom_site_aniso_U_13
_atom_site_aniso_U_23
Yb .02244(11) .02411(11) .02500(14) -.00024(14) .00241(10) .00045(15)
Cr .0244(5) .0202(5) .0278(6) .0003(4) -.0027(5) -.0029(4)
O1a .030(3) .038(3) .030(3) .0042(18) .002(2) .000(2)
N1a .028(3) .026(3) .033(3) .003(3) .001(3) -.002(3)
N2a .022(3) .022(3) .031(3) .0027(19) -.001(3) .002(2)
N3a .037(3) .035(4) .029(4) .001(3) -.004(3) -.009(3)
N4a .024(3) .032(3) .024(4) .003(2) -.005(3) -.000(3)
N5a .036(3) .035(4) .028(4) -.000(3) -.002(3) .002(3)
N6a .023(3) .026(3) .026(3) -.004(2) .002(3) -.007(3)
N7a .041(4) .035(3) .037(4) .012(3) .008(3) .002(3)
C1a .025(3) .031(4) .041(5) -.002(3) .002(3) -.007(3)
C2a .034(4) .032(4) .063(6) -.003(3) .017(4) -.004(4)
C3a .052(5) .043(4) .043(5) -.007(4) .017(4) -.001(4)
C4a .043(4) .041(4) .044(5) .005(4) .001(4) -.006(4)
C5a .034(3) .028(4) .030(4) .005(3) .004(3) -.007(3)
C6a .028(3) .025(3) .037(4) .003(3) -.003(3) -.002(3)
C7a .026(3) .020(3) .033(4) .007(3) -.007(3) -.005(3)
C8a .026(3) .025(3) .035(4) .004(3) -.001(3) -.004(3)
C9a .019(3) .021(3) .051(5) .003(3) -.005(3) -.007(3)
C10a .031(4) .028(4) .050(5) .002(3) -.009(4) -.012(3)
C11a .029(4) .042(4) .038(5) -.002(3) -.013(4) -.011(3)
C12a .029(4) .030(4) .038(5) .003(3) -.005(4) -.002(3)
C13a .033(4) .024(4) .058(5) .000(3) .001(4) -.012(3)
C14a .022(3) .021(3) .051(5) -.002(3) -.002(3) -.002(3)
C15a .024(3) .029(4) .036(4) -.000(3) -.001(3) -.003(3)
C16a .024(4) .024(3) .043(5) -.004(3) -.005(3) .004(3)
C17a .034(4) .033(4) .030(4) .005(3) -.002(3) .003(3)
C18a .041(4) .041(4) .046(5) .003(3) -.009(4) .002(4)
C19a .035(4) .030(4) .053(5) -.001(3) -.010(4) .003(4)
C20a .030(4) .027(4) .031(4) -.005(3) .003(3) .000(3)
C21a .030(3) .031(4) .033(4) -.006(3) .001(3) -.001(3)
C22a .048(4) .045(4) .025(4) .005(4) -.002(4) .001(3)
C23a .055(5) .053(5) .035(5) .003(4) .013(4) -.015(4)
C24a .034(4) .037(4) .034(5) .000(3) .010(4) -.005(3)
C25a .024(3) .030(4) .036(4) -.001(3) .004(3) .001(3)
C26a .023(4) .037(4) .030(4) .002(3) .006(3) .001(3)
C27a .056(5) .053(5) .050(6) .023(4) .014(4) .016(4)
C28a .071(6) .107(8) .061(7) .050(6) -.002(5) .004(6)
C29a .073(5) .023(4) .055(5) .011(4) .023(5) -.003(3)
C30a .082(6) .035(4) .076(7) -.004(4) .015(5) -.015(4)
C31a .042(5) .066(5) .078(7) -.016(4) .012(5) -.007(5)
C32a .053(4) .066(6) .029(4) -.017(4) -.003(4) -.011(4)
C33a .069(5) .050(5) .032(5) .019(4) .000(4) .007(3)
O1b .033(3) .029(3) .035(3) -.0019(18) .0064(19) .0022(18)
N1b .025(3) .027(3) .028(4) -.002(2) -.001(3) .000(3)
N2b .027(3) .022(3) .024(3) .0036(19) -.004(3) -.003(2)
N3b .033(3) .018(3) .032(4) -.002(2) -.004(3) -.003(2)
N4b .020(3) .025(3) .037(4) -.002(2) .002(3) -.002(3)
N5b .027(3) .031(3) .027(4) .001(3) -.001(3) -.007(3)
N6b .026(3) .024(3) .035(4) -.003(3) .001(3) .000(3)
N7b .068(4) .038(4) .040(4) -.013(3) .010(4) .006(3)
C1b .026(3) .027(3) .033(4) -.001(3) -.002(3) .002(4)
C2b .034(4) .037(4) .034(5) -.009(3) -.009(4) .005(3)
C3b .050(4) .037(4) .039(5) -.012(3) -.022(4) .000(3)
C4b .047(4) .029(4) .043(5) -.009(3) -.015(4) -.002(3)
C5b .025(3) .023(3) .033(4) -.002(3) -.001(3) -.000(3)
C6b .026(3) .018(3) .036(4) .000(3) .001(3) -.001(3)
C7b .027(3) .023(3) .037(4) .001(3) .003(3) -.001(3)
C8b .025(3) .023(3) .026(4) -.001(3) -.002(3) -.001(3)
C9b .025(3) .029(4) .030(4) .001(3) .010(3) .003(3)
C10b .033(4) .022(3) .040(5) .002(3) .003(4) .008(3)
C11b .029(4) .024(3) .046(5) -.000(3) -.003(4) .004(3)
C12b .026(4) .024(4) .034(5) .001(3) .004(4) -.000(3)
C13b .028(4) .033(4) .031(4) -.000(3) .001(3) .006(3)
C14b .020(3) .040(4) .025(4) -.001(3) -.006(3) .006(3)
C15b .024(3) .028(3) .027(4) .006(3) -.004(3) -.000(3)
C16b .021(3) .026(4) .025(4) .002(3) -.001(3) .001(3)
C17b .023(3) .028(3) .026(4) .004(3) -.003(3) .002(3)
C18b .028(3) .033(4) .032(4) .006(3) .003(3) -.003(3)
C19b .025(3) .040(4) .029(4) .003(3) .001(3) -.001(3)
C20b .026(4) .027(4) .036(5) .001(3) -.003(4) -.002(3)
C21b .027(4) .028(4) .031(4) .002(3) -.008(3) .003(3)
C22b .036(4) .045(4) .049(5) -.009(3) .003(4) -.011(4)
C23b .052(5) .039(4) .066(6) -.018(4) .016(5) -.021(4)
C24b .050(5) .029(4) .060(6) -.015(3) .009(4) -.002(4)
C25b .034(4) .031(4) .037(5) -.003(3) -.001(4) .000(3)
C26b .023(4) .044(4) .035(5) -.008(3) .002(3) -.000(4)
C27b .085(6) .061(5) .034(5) -.012(5) .026(5) -.002(4)
C28b .087(7) .066(6) .095(8) .004(5) .027(6) -.008(5)
C29b .114(8) .060(6) .052(6) -.008(6) .007(6) .008(5)
C30b .106(9) .072(7) .140(11) .002(6) .021(8) -.000(7)
C31b .045(4) .046(4) .054(5) -.005(4) -.021(4) .001(4)
C32b .053(5) .021(4) .061(6) -.002(3) -.015(4) -.010(4)
C33b .036(4) .040(4) .040(5) -.005(3) .006(4) -.015(3)
O1c .033(3) .036(3) .027(3) -.0021(18) -.002(3) .0042(19)
N1c .031(3) .022(3) .038(4) .002(3) -.005(3) -.006(3)
N2c .028(3) .022(3) .034(4) -.0009(18) -.005(3) -.002(2)
N3c .034(3) .035(3) .033(4) -.006(3) .000(3) .004(3)
N4c .027(3) .022(3) .030(4) -.001(2) .003(3) -.001(3)
N5c .038(4) .028(3) .046(4) -.002(3) .016(3) -.001(3)
N6c .025(3) .032(3) .027(4) .005(3) .006(3) .007(3)
N7c .032(3) .043(3) .030(4) -.007(3) -.009(3) .004(3)
C1c .035(4) .031(4) .050(5) .008(3) .001(4) -.001(3)
C2c .048(4) .030(4) .067(6) .009(4) -.013(4) -.011(4)
C3c .062(5) .024(4) .055(6) .000(4) -.018(5) -.001(4)
C4c .047(4) .024(4) .045(5) -.002(3) -.011(4) .002(3)
C5c .035(4) .025(3) .031(4) -.003(3) -.009(3) .001(3)
C6c .031(4) .025(4) .036(5) -.007(3) -.007(4) -.002(3)
C7c .020(3) .039(4) .029(4) -.003(3) -.004(3) -.007(3)
C8c .025(4) .038(4) .031(4) -.002(3) -.003(3) -.009(3)
C9c .020(3) .053(4) .026(4) -.005(3) -.007(3) -.015(3)
C10c .028(3) .055(4) .037(4) -.007(4) .003(3) -.005(4)
C11c .038(4) .059(5) .035(4) -.015(4) .001(3) .001(4)
C12c .032(3) .041(4) .030(4) -.009(4) -.003(3) .003(4)
C13c .028(4) .047(4) .047(5) .000(3) .004(4) -.019(4)
C14c .026(4) .049(4) .036(5) -.001(3) .006(4) -.022(4)
C15c .026(4) .031(4) .039(5) .000(3) .002(4) -.008(3)
C16c .022(3) .028(4) .039(5) -.010(3) .010(3) -.012(3)
C17c .031(4) .029(4) .040(5) -.001(3) .008(4) -.007(3)
C18c .039(4) .041(4) .044(5) -.012(3) .010(4) -.011(4)
C19c .035(4) .039(4) .058(6) -.012(3) .012(4) -.026(4)
C20c .032(4) .024(4) .036(4) .000(3) .015(4) -.006(3)
C21c .028(4) .030(4) .029(4) -.001(3) .009(3) -.005(3)
C22c .041(4) .034(4) .037(5) .006(3) .012(4) .005(3)
C23c .044(4) .047(4) .034(5) .010(4) .005(4) .013(3)
C24c .032(4) .042(4) .034(4) .008(3) .007(3) .009(3)
C25c .027(4) .037(4) .033(4) .002(3) .005(3) -.001(3)
C26c .021(3) .035(4) .036(4) .001(3) -.001(3) .001(4)
C27c .042(4) .052(5) .023(4) -.005(3) -.004(4) -.000(3)
C28c .096(6) .066(5) .042(5) -.013(6) .010(5) .006(5)
C29c .049(5) .044(4) .037(5) -.012(4) -.007(4) .006(4)
C30c .054(5) .067(6) .085(7) -.026(5) -.013(5) .006(5)
C31c .073(6) .035(5) .117(8) .026(4) .024(6) -.005(5)
C32c .053(5) .048(5) .047(5) -.010(4) .002(4) .018(4)
C33c .048(5) .037(4) .062(6) -.009(4) .015(4) .012(4)
S1d .0488(10) .0454(10) .0497(13) .0020(8) .0065(10) -.0032(9)
O1d .094(5) .082(4) .077(5) .009(4) .046(4) .017(4)
O2d .068(4) .107(5) .054(4) -.038(4) -.009(4) .019(4)
O3d .134(6) .060(4) .109(6) .040(4) .020(5) -.020(4)
C1d .055(6) .085(7) .074(8) -.001(5) -.003(6) -.011(6)
F1d .130(5) .121(5) .056(4) .007(4) -.019(4) .003(4)
F2d .125(5) .102(5) .132(6) .065(4) -.000(4) -.002(5)
F3d .055(4) .205(8) .180(8) -.020(5) -.030(4) -.029(6)
S1e .0672(15) .0643(14) .0781(18) -.0080(11) -.0019(13) .0191(12)
O1e .158(7) .109(6) .079(6) .010(5) .044(6) .008(4)
O2e .066(4) .070(4) .107(6) -.005(3) -.007(4) .025(4)
O3e .093(5) .115(6) .118(7) -.066(5) -.029(5) .023(5)
C1e .069(7) .112(9) .112(11) .005(7) .016(7) .028(8)
F1e .130(6) .144(6) .092(5) .025(5) .030(5) .053(4)
F2e .095(5) .170(7) .143(7) .049(5) .013(5) .063(5)
F3e .124(6) .090(5) .204(9) -.020(4) -.032(6) .009(5)
S1f .0638(14) .0824(16) .0633(16) .0235(12) -.0058(13) .0132(13)
O1f .160(7) .080(5) .122(7) .029(5) -.057(6) -.024(5)
O2f .066(4) .102(5) .121(6) .004(4) .016(4) .035(5)
O3f .087(5) .096(5) .081(5) .054(4) -.005(4) .007(4)
C1f .069(7) .100(8) .088(9) .022(6) .002(7) .026(7)
F1f .075(4) .107(5) .158(7) .043(4) .005(4) .054(5)
F2f .093(5) .129(6) .164(8) -.010(4) -.041(5) .015(5)
F3f .103(5) .184(7) .178(8) .044(5) .059(5) .108(6)
S1g .0368(9) .0401(9) .0399(11) .0024(7) .0025(8) .0019(8)
O1g .041(3) .063(4) .059(4) .015(3) .000(3) .002(3)
O2g .072(4) .033(3) .081(4) -.008(3) .015(3) -.005(3)
O3g .037(3) .038(3) .062(4) -.0023(19) .009(3) .001(3)
C1g .064(6) .079(6) .053(6) .021(5) .003(5) -.003(5)
F1g .095(4) .181(6) .062(4) .062(4) -.018(4) .005(4)
F2g .156(6) .093(5) .085(5) .030(4) -.017(4) -.046(4)
F3g .101(5) .170(6) .062(4) .030(4) .037(4) .030(4)
S1h .0577(12) .0811(15) .0579(15) .0214(11) .0037(12) -.0067(12)
O1h .096(5) .148(7) .100(6) .053(5) -.030(5) -.008(5)
O2h .076(4) .090(5) .058(4) .028(4) .018(4) -.001(3)
O3h .103(6) .104(5) .150(8) .019(5) .069(6) .013(5)
C1h .108(9) .079(8) .168(14) .049(8) -.032(10) -.046(9)
F1h .109(6) .112(6) .386(16) -.052(5) -.001(8) .048(8)
F2h .361(14) .113(6) .392(17) .128(8) -.315(14) -.136(8)
F3h .195(7) .080(4) .124(6) .035(5) .016(6) -.011(4)
S1i .0399(9) .0328(9) .0371(11) -.0033(7) -.0049(8) .0036(7)
O1i .047(3) .086(4) .051(4) -.027(3) -.006(3) .015(3)
O2i .083(4) .031(3) .061(4) -.001(3) -.034(3) .008(3)
O3i .065(4) .052(3) .054(4) .004(3) -.002(3) -.017(3)
C1i .030(4) .048(4) .039(5) -.000(3) .000(4) .008(4)
F1i .038(3) .066(3) .048(3) -.0101(18) -.0054(19) .0015(19)
F2i .058(3) .077(3) .056(3) -.005(3) -.015(3) .029(3)
F3i .052(3) .081(3) .050(3) .003(3) -.001(3) -.026(3)
N1v .090(6) .082(7) .098(8) .011(5) -.009(6) .008(5)
C1v .052(5) .069(6) .085(8) .013(5) .009(6) .008(6)
C2v .076(7) .116(9) .098(9) .022(6) .024(7) .031(7)
N1w .102(7) .083(7) .082(7) .041(5) -.019(6) -.019(5)
C1w .070(7) .070(7) .063(8) .033(6) -.026(6) -.024(6)
C2w .061(6) .094(7) .091(8) .019(5) -.000(6) -.009(6)
N1x .195(11) .099(8) .078(8) .024(7) -.029(8) .041(6)
C1x .134(11) .134(12) .090(11) .035(9) .022(9) -.023(9)
C2x .176(12) .092(8) .084(9) .006(8) .011(9) .002(7)
N1y .082(7) .141(10) .188(13) .029(6) .045(8) .072(9)
C1y .055(6) .079(8) .146(12) .013(5) .032(7) .030(7)
C2y .060(6) .096(8) .127(10) .004(5) .015(6) -.003(7)

loop_
_atom_type_symbol
_atom_type_scat_source
_atom_type_scat_dispersion_real
_atom_type_scat_dispersion_imag
C Int._Tables_Vol_IV_Tables_2.2B_and_2.3.1 .002 .002
H Int._Tables_Vol_IV_Tables_2.2B_and_2.3.1 0 0
O Int._Tables_Vol_IV_Tables_2.2B_and_2.3.1 .008 .006
N Int._Tables_Vol_IV_Tables_2.2B_and_2.3.1 .004 .003
F Int._Tables_Vol_IV_Tables_2.2B_and_2.3.1 .014 .01
S Int._Tables_Vol_IV_Tables_2.2B_and_2.3.1 .11 .124
Cr Int._Tables_Vol_IV_Tables_2.2B_and_2.3.1 .284 .624
Yb Int._Tables_Vol_IV_Tables_2.2B_and_2.3.1 -.884 5.548

loop_
_geom_angle_atom_site_label_1
_geom_angle_atom_site_label_2
_geom_angle_atom_site_label_3
_geom_angle
O1a Yb N4a 128.20(15)
O1a Yb N6a 64.62(14)
O1a Yb O1b 78.98(14)
O1a Yb N4b 142.93(15)
O1a Yb N6b 133.01(14)
O1a Yb O1c 78.09(14)
O1a Yb N4c 81.33(14)
O1a Yb N6c 66.70(15)
N4a Yb N6a 63.72(15)
N4a Yb O1b 79.49(14)
N4a Yb N4b 85.06(16)
N4a Yb N6b 74.75(15)
N4a Yb O1c 140.82(14)
N4a Yb N4c 87.41(15)
N4a Yb N6c 147.10(15)
N6a Yb O1b 68.80(14)
N6a Yb N4b 141.88(15)
N6a Yb N6b 121.64(15)
N6a Yb O1c 133.73(14)
N6a Yb N4c 72.98(15)
N6a Yb N6c 118.38(15)
O1b Yb N4b 128.98(14)
O1b Yb N6b 64.68(15)
O1b Yb O1c 78.37(14)
O1b Yb N4c 141.56(15)
O1b Yb N6c 133.15(14)
N4b Yb N6b 64.37(15)
N4b Yb O1c 84.27(15)
N4b Yb N4c 84.95(15)
N4b Yb N6c 76.29(15)
N6b Yb O1c 66.63(14)
N6b Yb N4c 145.29(15)
N6b Yb N6c 118.82(16)
O1c Yb N4c 128.86(15)
O1c Yb N6c 64.46(14)
N4c Yb N6c 64.41(15)
N1a Cr N2a 79.40(18)
N1a Cr N1b 92.25(19)
N1a Cr N2b 89.41(19)
N1a Cr N1c 95.56(19)
N1a Cr N2c 174.15(19)
N2a Cr N1b 171.13(19)
N2a Cr N2b 97.46(18)
N2a Cr N1c 87.93(18)
N2a Cr N2c 97.90(19)
N1b Cr N2b 79.33(18)
N1b Cr N1c 95.91(18)
N1b Cr N2c 90.69(19)
N2b Cr N1c 173.3(2)
N2b Cr N2c 96.11(18)
N1c Cr N2c 79.10(18)
Yb O1a C26a 119.3(4)
Cr N1a C1a 125.1(4)
Cr N1a C5a 115.0(4)
C1a N1a C5a 119.7(5)
Cr N2a C6a 114.8(4)
Cr N2a C7a 137.7(4)
C6a N2a C7a 106.4(5)
C6a N3a C12a 106.7(5)
C6a N3a C32a 128.5(5)
C12a N3a C32a 124.8(5)
Yb N4a C16a 133.8(4)
Yb N4a C20a 116.9(4)
C16a N4a C20a 104.9(5)
C17a N5a C20a 106.6(5)
C17a N5a C33a 123.7(5)
C20a N5a C33a 129.7(6)
Yb N6a C21a 121.6(4)
Yb N6a C25a 117.8(4)
C21a N6a C25a 118.4(5)
C26a N7a C27a 119.5(6)
C26a N7a C29a 124.3(6)
C27a N7a C29a 115.5(5)
N1a C1a C2a 121.7(6)
C1a C2a C3a 118.1(6)
C1a C2a C31a 118.7(7)
C3a C2a C31a 123.1(7)
C2a C3a C4a 120.5(7)
C3a C4a C5a 119.4(7)
N1a C5a C4a 120.5(5)
N1a C5a C6a 111.9(5)
C4a C5a C6a 127.5(6)
N2a C6a N3a 112.5(5)
N2a C6a C5a 118.2(6)
N3a C6a C5a 128.7(6)
N2a C7a C8a 132.1(6)
N2a C7a C12a 107.5(5)
C8a C7a C12a 120.4(5)
C7a C8a C9a 117.9(6)
C8a C9a C10a 120.3(6)
C8a C9a C13a 121.0(6)
C10a C9a C13a 118.6(5)
C9a C10a C11a 122.7(6)
C10a C11a C12a 115.9(6)
N3a C12a C7a 106.9(5)
N3a C12a C11a 130.3(6)
C7a C12a C11a 122.7(6)
C9a C13a C14a 116.1(5)
C13a C14a C15a 119.0(6)
C13a C14a C19a 120.2(5)
C15a C14a C19a 120.7(6)
C14a C15a C16a 117.5(6)
N4a C16a C15a 130.1(6)
N4a C16a C17a 109.2(6)
C15a C16a C17a 120.7(6)
N5a C17a C16a 106.5(5)
N5a C17a C18a 130.4(6)
C16a C17a C18a 123.0(6)
C17a C18a C19a 115.1(6)
C14a C19a C18a 122.9(6)
N4a C20a N5a 112.7(5)
N4a C20a C21a 119.8(6)
N5a C20a C21a 127.5(6)
N6a C21a C20a 112.5(6)
N6a C21a C22a 121.6(5)
C20a C21a C22a 125.9(6)
C21a C22a C23a 118.6(6)
C22a C23a C24a 120.8(7)
C23a C24a C25a 116.8(6)
N6a C25a C24a 123.6(6)
N6a C25a C26a 111.3(6)
C24a C25a C26a 124.4(5)
O1a C26a N7a 122.3(6)
O1a C26a C25a 115.6(6)
N7a C26a C25a 122.1(6)
N7a C27a C28a 112.3(7)
N7a C29a C30a 112.2(6)
Yb O1b C26b 123.7(4)
Cr N1b C1b 125.5(4)
Cr N1b C5b 115.3(4)
C1b N1b C5b 119.2(5)
Cr N2b C6b 114.4(4)
Cr N2b C7b 138.5(4)
C6b N2b C7b 106.7(5)
C6b N3b C12b 107.4(5)
C6b N3b C32b 128.3(5)
C12b N3b C32b 124.2(5)
Yb N4b C16b 137.3(4)
Yb N4b C20b 117.1(4)
C16b N4b C20b 104.7(5)
C17b N5b C20b 107.2(5)
C17b N5b C33b 123.2(5)
C20b N5b C33b 129.7(5)
Yb N6b C21b 118.8(4)
Yb N6b C25b 117.5(4)
C21b N6b C25b 119.6(5)
C26b N7b C27b 119.5(6)
C26b N7b C29b 127.5(7)
C27b N7b C29b 112.9(6)
N1b C1b C2b 123.6(6)
C1b C2b C3b 116.5(6)
C1b C2b C31b 122.0(6)
C3b C2b C31b 121.5(6)
C2b C3b C4b 121.3(6)
C3b C4b C5b 118.9(6)
N1b C5b C4b 120.6(5)
N1b C5b C6b 112.1(5)
C4b C5b C6b 127.3(5)
N2b C6b N3b 111.7(5)
N2b C6b C5b 118.8(5)
N3b C6b C5b 129.5(5)
N2b C7b C8b 131.5(5)
N2b C7b C12b 107.0(5)
C8b C7b C12b 121.4(5)
C7b C8b C9b 117.6(5)
C8b C9b C10b 119.6(5)
C8b C9b C13b 122.0(5)
C10b C9b C13b 118.2(5)
C9b C10b C11b 123.8(6)
C10b C11b C12b 116.1(5)
N3b C12b C7b 107.0(5)
N3b C12b C11b 131.6(5)
C7b C12b C11b 121.4(6)
C9b C13b C14b 115.7(5)
C13b C14b C15b 120.5(5)
C13b C14b C19b 118.9(5)
C15b C14b C19b 120.5(5)
C14b C15b C16b 118.6(5)
N4b C16b C15b 131.3(5)
N4b C16b C17b 108.5(5)
C15b C16b C17b 120.2(5)
N5b C17b C16b 106.7(5)
N5b C17b C18b 130.9(6)
C16b C17b C18b 122.4(5)
C17b C18b C19b 116.9(6)
C14b C19b C18b 121.4(5)
N4b C20b N5b 113.0(5)
N4b C20b C21b 119.9(6)
N5b C20b C21b 126.9(6)
N6b C21b C20b 113.0(5)
N6b C21b C22b 121.9(6)
C20b C21b C22b 125.1(6)
C21b C22b C23b 117.3(7)
C22b C23b C24b 121.2(6)
C23b C24b C25b 117.4(7)
N6b C25b C24b 122.6(6)
N6b C25b C26b 110.6(5)
C24b C25b C26b 126.5(6)
O1b C26b N7b 122.0(6)
O1b C26b C25b 114.2(6)
N7b C26b C25b 123.7(6)
N7b C27b C28b 111.8(7)
N7b C29b C30b 110.7(8)
Yb O1c C26c 125.0(4)
Cr N1c C1c 124.8(4)
Cr N1c C5c 116.2(4)
C1c N1c C5c 118.6(5)
Cr N2c C6c 114.0(4)
Cr N2c C7c 138.6(4)
C6c N2c C7c 107.2(5)
C6c N3c C12c 107.7(5)
C6c N3c C32c 129.4(5)
C12c N3c C32c 122.9(6)
Yb N4c C16c 136.2(4)
Yb N4c C20c 117.6(4)
C16c N4c C20c 106.1(5)
C17c N5c C20c 106.8(5)
C17c N5c C33c 124.2(5)
C20c N5c C33c 128.7(6)
Yb N6c C21c 120.1(4)
Yb N6c C25c 116.4(4)
C21c N6c C25c 118.5(5)
C26c N7c C27c 124.1(5)
C26c N7c C29c 119.2(6)
C27c N7c C29c 116.7(5)
N1c C1c C2c 122.2(6)
C1c C2c C3c 117.7(7)
C1c C2c C31c 119.6(7)
C3c C2c C31c 122.7(6)
C2c C3c C4c 120.5(6)
C3c C4c C5c 119.0(6)
N1c C5c C4c 121.9(6)
N1c C5c C6c 111.4(5)
C4c C5c C6c 126.6(6)
N2c C6c N3c 111.2(5)
N2c C6c C5c 118.7(6)
N3c C6c C5c 130.1(5)
N2c C7c C8c 131.7(6)
N2c C7c C12c 107.4(5)
C8c C7c C12c 120.9(6)
C7c C8c C9c 117.0(6)
C8c C9c C10c 121.3(6)
C8c C9c C13c 119.2(6)
C10c C9c C13c 119.4(6)
C9c C10c C11c 121.9(6)
C10c C11c C12c 116.8(6)
N3c C12c C7c 106.5(5)
N3c C12c C11c 131.3(6)
C7c C12c C11c 122.2(6)
C9c C13c C14c 115.6(6)
C13c C14c C15c 119.8(6)
C13c C14c C19c 120.3(6)
C15c C14c C19c 119.9(6)
C14c C15c C16c 117.6(6)
N4c C16c C15c 130.9(5)
N4c C16c C17c 107.8(6)
C15c C16c C17c 121.2(6)
N5c C17c C16c 107.8(5)
N5c C17c C18c 130.4(6)
C16c C17c C18c 121.8(6)
C17c C18c C19c 116.4(6)
C14c C19c C18c 123.0(6)
N4c C20c N5c 111.5(5)
N4c C20c C21c 122.1(5)
N5c C20c C21c 126.4(6)
N6c C21c C20c 111.9(5)
N6c C21c C22c 122.0(6)
C20c C21c C22c 125.8(5)
C21c C22c C23c 118.9(6)
C22c C23c C24c 119.8(6)
C23c C24c C25c 117.9(6)
N6c C25c C24c 122.8(6)
N6c C25c C26c 111.2(5)
C24c C25c C26c 125.5(6)
O1c C26c N7c 121.9(6)
O1c C26c C25c 115.7(6)
N7c C26c C25c 122.4(6)
N7c C27c C28c 113.8(6)
N7c C29c C30c 112.3(6)
O1d S1d O2d 115.5(4)
O1d S1d O3d 114.7(4)
O1d S1d C1d 103.3(4)
O2d S1d O3d 114.3(4)
O2d S1d C1d 103.2(4)
O3d S1d C1d 103.5(5)
S1d C1d F1d 111.5(7)
S1d C1d F2d 108.6(7)
S1d C1d F3d 113.4(8)
F1d C1d F2d 106.1(8)
F1d C1d F3d 109.0(9)
F2d C1d F3d 107.9(8)
O1e S1e O2e 117.6(5)
O1e S1e O3e 112.5(5)
O1e S1e C1e 104.3(6)
O2e S1e O3e 111.7(4)
O2e S1e C1e 105.7(5)
O3e S1e C1e 103.4(5)
S1e C1e F1e 111.2(8)
S1e C1e F2e 113.5(9)
S1e C1e F3e 109.6(9)
F1e C1e F2e 107.3(10)
F1e C1e F3e 106.1(10)
F2e C1e F3e 108.8(10)
O1f S1f O2f 118.4(5)
O1f S1f O3f 114.3(5)
O1f S1f C1f 101.4(6)
O2f S1f O3f 114.1(4)
O2f S1f C1f 102.5(5)
O3f S1f C1f 103.0(5)
S1f C1f F1f 112.7(8)
S1f C1f F2f 112.6(8)
S1f C1f F3f 115.4(8)
F1f C1f F2f 105.0(9)
F1f C1f F3f 107.3(9)
F2f C1f F3f 102.9(9)
O1g S1g O2g 114.6(3)
O1g S1g O3g 114.5(3)
O1g S1g C1g 104.6(4)
O2g S1g O3g 113.9(3)
O2g S1g C1g 103.8(4)
O3g S1g C1g 103.8(4)
S1g C1g F1g 113.2(6)
S1g C1g F2g 110.2(6)
S1g C1g F3g 112.0(6)
F1g C1g F2g 107.5(7)
F1g C1g F3g 105.7(7)
F2g C1g F3g 107.8(8)
O1h S1h O2h 116.6(4)
O1h S1h O3h 114.7(5)
O1h S1h C1h 104.3(6)
O2h S1h O3h 111.3(4)
O2h S1h C1h 106.1(5)
O3h S1h C1h 102.2(6)
S1h C1h F1h 112.1(11)
S1h C1h F2h 114.6(9)
S1h C1h F3h 110.6(9)
F1h C1h F2h 107.1(11)
F1h C1h F3h 101.0(10)
F2h C1h F3h 110.6(13)
O1i S1i O2i 115.0(4)
O1i S1i O3i 114.7(3)
O1i S1i C1i 104.3(3)
O2i S1i O3i 115.5(4)
O2i S1i C1i 103.0(3)
O3i S1i C1i 101.8(3)
S1i C1i F1i 111.4(5)
S1i C1i F2i 111.5(5)
S1i C1i F3i 112.9(5)
F1i C1i F2i 106.0(5)
F1i C1i F3i 107.6(5)
F2i C1i F3i 107.0(6)
N1v C1v C2v 178.2(11)
N1w C1w C2w 177.8(11)
N1x C1x C2x 171.6(15)
N1y C1y C2y 178.7(14)

loop_
_geom_bond_atom_site_label_1
_geom_bond_atom_site_label_2
_geom_bond_distance
Yb Cr 9.3338(11)
Yb O1a 2.360(4)
Yb N4a 2.528(5)
Yb N6a 2.515(5)
Yb O1b 2.310(4)
Yb N4b 2.500(5)
Yb N6b 2.527(5)
Yb O1c 2.324(4)
Yb N4c 2.513(5)
Yb N6c 2.550(5)
Cr N1a 2.067(5)
Cr N2a 2.012(5)
Cr N1b 2.074(5)
Cr N2b 2.017(5)
Cr N1c 2.074(5)
Cr N2c 2.027(5)
O1a C26a 1.270(8)
N1a C1a 1.349(7)
N1a C5a 1.363(8)
N2a C6a 1.334(8)
N2a C7a 1.401(7)
N3a C6a 1.346(8)
N3a C12a 1.394(8)
N3a C32a 1.484(9)
N4a C16a 1.393(7)
N4a C20a 1.341(8)
N5a C17a 1.384(8)
N5a C20a 1.357(8)
N5a C33a 1.481(9)
N6a C21a 1.345(8)
N6a C25a 1.341(7)
N7a C26a 1.337(8)
N7a C27a 1.483(9)
N7a C29a 1.474(9)
C1a C2a 1.393(10)
C2a C3a 1.383(11)
C2a C31a 1.508(10)
C3a C4a 1.372(10)
C4a C5a 1.389(9)
C5a C6a 1.462(8)
C7a C8a 1.388(8)
C7a C12a 1.403(9)
C8a C9a 1.393(8)
C9a C10a 1.404(10)
C9a C13a 1.527(9)
C10a C11a 1.388(9)
C11a C12a 1.386(9)
C13a C14a 1.509(9)
C14a C15a 1.396(8)
C14a C19a 1.388(10)
C15a C16a 1.392(9)
C16a C17a 1.394(9)
C17a C18a 1.391(9)
C18a C19a 1.403(10)
C20a C21a 1.479(8)
C21a C22a 1.407(9)
C22a C23a 1.358(10)
C23a C24a 1.401(10)
C24a C25a 1.387(9)
C25a C26a 1.488(9)
C27a C28a 1.491(12)
C29a C30a 1.487(11)
O1b C26b 1.260(8)
N1b C1b 1.344(7)
N1b C5b 1.361(7)
N2b C6b 1.338(7)
N2b C7b 1.405(7)
N3b C6b 1.353(7)
N3b C12b 1.382(8)
N3b C32b 1.473(8)
N4b C16b 1.414(7)
N4b C20b 1.341(8)
N5b C17b 1.382(7)
N5b C20b 1.348(8)
N5b C33b 1.475(8)
N6b C21b 1.338(8)
N6b C25b 1.333(8)
N7b C26b 1.302(9)
N7b C27b 1.489(10)
N7b C29b 1.463(10)
C1b C2b 1.380(9)
C2b C3b 1.384(9)
C2b C31b 1.489(9)
C3b C4b 1.386(9)
C4b C5b 1.381(9)
C5b C6b 1.454(8)
C7b C8b 1.382(8)
C7b C12b 1.411(8)
C8b C9b 1.404(8)
C9b C10b 1.404(8)
C9b C13b 1.511(8)
C10b C11b 1.372(9)
C11b C12b 1.399(8)
C13b C14b 1.520(8)
C14b C15b 1.377(8)
C14b C19b 1.415(9)
C15b C16b 1.391(7)
C16b C17b 1.396(8)
C17b C18b 1.384(8)
C18b C19b 1.390(8)
C20b C21b 1.482(9)
C21b C22b 1.391(9)
C22b C23b 1.383(10)
C23b C24b 1.380(11)
C24b C25b 1.378(9)
C25b C26b 1.518(9)
C27b C28b 1.518(13)
C29b C30b 1.410(16)
O1c C26c 1.255(8)
N1c C1c 1.359(8)
N1c C5c 1.348(8)
N2c C6c 1.343(7)
N2c C7c 1.391(8)
N3c C6c 1.339(8)
N3c C12c 1.395(8)
N3c C32c 1.494(9)
N4c C16c 1.402(8)
N4c C20c 1.342(8)
N5c C17c 1.369(9)
N5c C20c 1.374(8)
N5c C33c 1.476(9)
N6c C21c 1.345(7)
N6c C25c 1.336(8)
N7c C26c 1.329(8)
N7c C27c 1.474(8)
N7c C29c 1.470(9)
C1c C2c 1.391(9)
C2c C3c 1.389(11)
C2c C31c 1.500(11)
C3c C4c 1.366(10)
C4c C5c 1.387(8)
C5c C6c 1.467(9)
C7c C8c 1.396(8)
C7c C12c 1.400(9)
C8c C9c 1.396(9)
C9c C10c 1.405(10)
C9c C13c 1.518(9)
C10c C11c 1.377(10)
C11c C12c 1.393(9)
C13c C14c 1.503(9)
C14c C15c 1.407(9)
C14c C19c 1.409(9)
C15c C16c 1.389(9)
C16c C17c 1.398(8)
C17c C18c 1.404(9)
C18c C19c 1.372(11)
C20c C21c 1.457(9)
C21c C22c 1.396(9)
C22c C23c 1.373(9)
C23c C24c 1.390(9)
C24c C25c 1.396(9)
C25c C26c 1.499(8)
C27c C28c 1.506(11)
C29c C30c 1.530(10)
S1d O1d 1.414(7)
S1d O2d 1.420(6)
S1d O3d 1.415(6)
S1d C1d 1.812(10)
C1d F1d 1.328(12)
C1d F2d 1.349(12)
C1d F3d 1.266(12)
S1e O1e 1.426(8)
S1e O2e 1.417(6)
S1e O3e 1.463(8)
S1e C1e 1.800(13)
C1e F1e 1.329(15)
C1e F2e 1.311(13)
C1e F3e 1.326(14)
S1f O1f 1.428(9)
S1f O2f 1.423(8)
S1f O3f 1.434(7)
S1f C1f 1.741(10)
C1f F1f 1.354(13)
C1f F2f 1.337(15)
C1f F3f 1.297(14)
S1g O1g 1.425(5)
S1g O2g 1.455(5)
S1g O3g 1.430(5)
S1g C1g 1.790(9)
C1g F1g 1.333(11)
C1g F2g 1.341(11)
C1g F3g 1.333(11)
S1h O1h 1.418(8)
S1h O2h 1.405(6)
S1h O3h 1.448(8)
S1h C1h 1.758(14)
C1h F1h 1.321(17)
C1h F2h 1.259(19)
C1h F3h 1.352(15)
S1i O1i 1.422(6)
S1i O2i 1.420(5)
S1i O3i 1.422(6)
S1i C1i 1.815(7)
C1i F1i 1.331(7)
C1i F2i 1.346(8)
C1i F3i 1.326(8)
N1v C1v 1.109(13)
C1v C2v 1.445(15)
N1w C1w 1.169(14)
C1w C2w 1.430(15)
N1x C1x 1.066(18)
C1x C2x 1.519(19)
N1y C1y 1.092(19)
C1y C2y 1.407(18)

loop_
_geom_torsion_atom_site_label_1
_geom_torsion_atom_site_label_2
_geom_torsion_atom_site_label_3
_geom_torsion_atom_site_label_4
_geom_torsion
C5a N1a C1a C2a 1.0(9)
C1a N1a C5a C4a .7(8)
C1a N1a C5a C6a -175.2(5)
C7a N2a C6a N3a -1.3(6)
C7a N2a C6a C5a 170.3(5)
C6a N2a C7a C8a -177.1(6)
C6a N2a C7a C12a .2(6)
C12a N3a C6a N2a 1.8(7)
C12a N3a C6a C5a -168.7(6)
C32a N3a C6a N2a -178.9(6)
C32a N3a C6a C5a 10.5(10)
C6a N3a C12a C7a -1.6(6)
C6a N3a C12a C11a 173.8(6)
C32a N3a C12a C7a 179.1(5)
C32a N3a C12a C11a -5.5(10)
C20a N4a C16a C15a 178.3(6)
C20a N4a C16a C17a -1.6(6)
C16a N4a C20a N5a .9(7)
C16a N4a C20a C21a -179.6(5)
C20a N5a C17a C16a -1.1(7)
C20a N5a C17a C18a 178.2(7)
C33a N5a C17a C16a -180.0(5)
C33a N5a C17a C18a -.6(10)
C17a N5a C20a N4a .2(7)
C17a N5a C20a C21a -179.3(6)
C33a N5a C20a N4a 178.9(6)
C33a N5a C20a C21a -.5(10)
C25a N6a C21a C20a -179.3(5)
C25a N6a C21a C22a 1.0(8)
C21a N6a C25a C24a 2.3(8)
C21a N6a C25a C26a 172.9(5)
C27a N7a C26a O1a -7.4(9)
C27a N7a C26a C25a 171.0(6)
C29a N7a C26a O1a 162.1(6)
C29a N7a C26a C25a -19.5(9)
C26a N7a C27a C28a -112.2(7)
C29a N7a C27a C28a 77.4(8)
C26a N7a C29a C30a -69.8(8)
C27a N7a C29a C30a 100.0(7)
N1a C1a C2a C3a -2.3(9)
N1a C1a C2a C31a 177.4(6)
C1a C2a C3a C4a 1.8(10)
C31a C2a C3a C4a -177.9(7)
C2a C3a C4a C5a -.2(10)
C3a C4a C5a N1a -1.1(10)
C3a C4a C5a C6a 174.0(6)
N1a C5a C6a N2a -6.6(7)
N1a C5a C6a N3a 163.5(6)
C4a C5a C6a N2a 177.9(6)
C4a C5a C6a N3a -12.0(10)
N2a C7a C8a C9a 172.6(6)
C12a C7a C8a C9a -4.5(8)
N2a C7a C12a N3a .9(6)
N2a C7a C12a C11a -175.0(6)
C8a C7a C12a N3a 178.6(5)
C8a C7a C12a C11a 2.8(9)
C7a C8a C9a C10a 3.4(8)
C7a C8a C9a C13a -172.4(5)
C8a C9a C10a C11a -.4(9)
C13a C9a C10a C11a 175.5(6)
C8a C9a C13a C14a -41.0(8)
C10a C9a C13a C14a 143.1(6)
C9a C10a C11a C12a -1.4(9)
C10a C11a C12a N3a -174.5(6)
C10a C11a C12a C7a .3(9)
C9a C13a C14a C15a -56.0(7)
C9a C13a C14a C19a 128.2(6)
C13a C14a C15a C16a -175.6(5)
C19a C14a C15a C16a .1(8)
C13a C14a C19a C18a 177.8(6)
C15a C14a C19a C18a 2.1(9)
C14a C15a C16a N4a 177.9(6)
C14a C15a C16a C17a -2.3(8)
N4a C16a C17a N5a 1.7(7)
N4a C16a C17a C18a -177.7(6)
C15a C16a C17a N5a -178.2(5)
C15a C16a C17a C18a 2.4(9)
N5a C17a C18a C19a -179.5(6)
C16a C17a C18a C19a -.2(9)
C17a C18a C19a C14a -2.0(9)
N4a C20a C21a N6a -3.2(8)
N4a C20a C21a C22a 176.5(6)
N5a C20a C21a N6a 176.2(6)
N5a C20a C21a C22a -4.1(10)
N6a C21a C22a C23a -3.3(9)
C20a C21a C22a C23a 177.0(6)
C21a C22a C23a C24a 2.4(10)
C22a C23a C24a C25a .7(10)
C23a C24a C25a N6a -3.2(9)
C23a C24a C25a C26a -172.6(6)
N6a C25a C26a O1a -31.9(7)
N6a C25a C26a N7a 149.6(6)
C24a C25a C26a O1a 138.6(6)
C24a C25a C26a N7a -39.9(9)
C5b N1b C1b C2b -.2(9)
C1b N1b C5b C4b -.4(9)
C1b N1b C5b C6b -178.0(5)
C7b N2b C6b N3b -2.6(7)
C7b N2b C6b C5b 178.3(5)
C6b N2b C7b C8b -177.7(7)
C6b N2b C7b C12b .9(7)
C12b N3b C6b N2b 3.3(7)
C12b N3b C6b C5b -177.7(6)
C32b N3b C6b N2b 179.4(6)
C32b N3b C6b C5b -1.6(10)
C6b N3b C12b C7b -2.6(7)
C6b N3b C12b C11b 176.3(7)
C32b N3b C12b C7b -178.9(6)
C32b N3b C12b C11b .0(10)
C20b N4b C16b C15b 179.0(6)
C20b N4b C16b C17b -.2(6)
C16b N4b C20b N5b .5(7)
C16b N4b C20b C21b -174.3(5)
C20b N5b C17b C16b .5(6)
C20b N5b C17b C18b 179.9(6)
C33b N5b C17b C16b 178.8(5)
C33b N5b C17b C18b -1.8(9)
C17b N5b C20b N4b -.6(7)
C17b N5b C20b C21b 173.8(6)
C33b N5b C20b N4b -178.8(6)
C33b N5b C20b C21b -4.4(10)
C25b N6b C21b C20b 178.6(5)
C25b N6b C21b C22b -2.3(9)
C21b N6b C25b C24b 1.5(9)
C21b N6b C25b C26b 174.4(5)
C27b N7b C26b O1b -.8(10)
C27b N7b C26b C25b 175.0(6)
C29b N7b C26b O1b 174.9(7)
C29b N7b C26b C25b -9.3(11)
C26b N7b C27b C28b -104.2(8)
C29b N7b C27b C28b 79.5(9)
C26b N7b C29b C30b -72.8(11)
C27b N7b C29b C30b 103.2(9)
N1b C1b C2b C3b .4(9)
N1b C1b C2b C31b -177.9(6)
C1b C2b C3b C4b -.1(10)
C31b C2b C3b C4b 178.3(7)
C2b C3b C4b C5b -.5(10)
C3b C4b C5b N1b .7(10)
C3b C4b C5b C6b 178.0(6)
N1b C5b C6b N2b -2.4(8)
N1b C5b C6b N3b 178.6(6)
C4b C5b C6b N2b -179.9(6)
C4b C5b C6b N3b 1.1(11)
N2b C7b C8b C9b 176.8(6)
C12b C7b C8b C9b -1.6(9)
N2b C7b C12b N3b 1.1(7)
N2b C7b C12b C11b -178.0(6)
C8b C7b C12b N3b 179.8(6)
C8b C7b C12b C11b .8(9)
C7b C8b C9b C10b 1.1(9)
C7b C8b C9b C13b -173.4(6)
C8b C9b C10b C11b .0(10)
C13b C9b C10b C11b 174.8(6)
C8b C9b C13b C14b -34.4(8)
C10b C9b C13b C14b 151.0(6)
C9b C10b C11b C12b -.8(10)
C10b C11b C12b N3b -178.3(6)
C10b C11b C12b C7b .4(9)
C9b C13b C14b C15b -71.6(7)
C9b C13b C14b C19b 113.1(6)
C13b C14b C15b C16b -174.7(5)
C19b C14b C15b C16b .5(8)
C13b C14b C19b C18b 175.1(5)
C15b C14b C19b C18b -.2(9)
C14b C15b C16b N4b 180.0(6)
C14b C15b C16b C17b -1.0(8)
N4b C16b C17b N5b -.2(6)
N4b C16b C17b C18b -179.6(5)
C15b C16b C17b N5b -179.4(5)
C15b C16b C17b C18b 1.1(8)
N5b C17b C18b C19b 179.9(6)
C16b C17b C18b C19b -.8(8)
C17b C18b C19b C14b .3(8)
N4b C20b C21b N6b 6.4(8)
N4b C20b C21b C22b -172.7(6)
N5b C20b C21b N6b -167.7(6)
N5b C20b C21b C22b 13.3(10)
N6b C21b C22b C23b 2.0(9)
C20b C21b C22b C23b -179.0(6)
C21b C22b C23b C24b -.8(10)
C22b C23b C24b C25b .0(10)
C23b C24b C25b N6b -.3(10)
C23b C24b C25b C26b -172.1(6)
N6b C25b C26b O1b -32.7(7)
N6b C25b C26b N7b 151.2(6)
C24b C25b C26b O1b 139.9(7)
C24b C25b C26b N7b -36.2(10)
C5c N1c C1c C2c .5(9)
C1c N1c C5c C4c -.1(9)
C1c N1c C5c C6c -179.3(6)
C7c N2c C6c N3c -.6(7)
C7c N2c C6c C5c -179.7(5)
C6c N2c C7c C8c -177.5(6)
C6c N2c C7c C12c .6(6)
C12c N3c C6c N2c .4(7)
C12c N3c C6c C5c 179.3(6)
C32c N3c C6c N2c 178.5(6)
C32c N3c C6c C5c -2.6(11)
C6c N3c C12c C7c -.0(7)
C6c N3c C12c C11c 177.3(7)
C32c N3c C12c C7c -178.3(6)
C32c N3c C12c C11c -1.0(10)
C20c N4c C16c C15c 179.2(7)
C20c N4c C16c C17c .6(7)
C16c N4c C20c N5c -.7(7)
C16c N4c C20c C21c 177.9(6)
C20c N5c C17c C16c -.1(7)
C20c N5c C17c C18c 178.1(7)
C33c N5c C17c C16c 174.2(6)
C33c N5c C17c C18c -7.6(11)
C17c N5c C20c N4c .5(7)
C17c N5c C20c C21c -178.0(6)
C33c N5c C20c N4c -173.4(6)
C33c N5c C20c C21c 8.0(10)
C25c N6c C21c C20c -177.3(6)
C25c N6c C21c C22c -2.9(9)
C21c N6c C25c C24c 4.6(9)
C21c N6c C25c C26c 177.0(5)
C27c N7c C26c O1c 170.5(5)
C27c N7c C26c C25c -9.0(9)
C29c N7c C26c O1c -8.3(8)
C29c N7c C26c C25c 172.1(6)
C26c N7c C27c C28c -130.9(7)
C29c N7c C27c C28c 47.9(8)
C26c N7c C29c C30c -120.8(7)
C27c N7c C29c C30c 60.3(8)
N1c C1c C2c C3c -.0(8)
N1c C1c C2c C31c 179.9(7)
C1c C2c C3c C4c -1.0(11)
C31c C2c C3c C4c 179.2(7)
C2c C3c C4c C5c 1.4(11)
C3c C4c C5c N1c -.8(10)
C3c C4c C5c C6c 178.3(7)
N1c C5c C6c N2c -7.9(8)
N1c C5c C6c N3c 173.2(6)
C4c C5c C6c N2c 172.9(6)
C4c C5c C6c N3c -5.9(11)
N2c C7c C8c C9c 176.9(6)
C12c C7c C8c C9c -1.0(9)
N2c C7c C12c N3c -.4(6)
N2c C7c C12c C11c -178.0(6)
C8c C7c C12c N3c 178.0(5)
C8c C7c C12c C11c .4(9)
C7c C8c C9c C10c .7(9)
C7c C8c C9c C13c -176.8(6)
C8c C9c C10c C11c .2(9)
C13c C9c C10c C11c 177.7(6)
C8c C9c C13c C14c -56.9(8)
C10c C9c C13c C14c 125.6(6)
C9c C10c C11c C12c -.8(9)
C10c C11c C12c N3c -176.4(6)
C10c C11c C12c C7c .5(9)
C9c C13c C14c C15c -58.1(8)
C9c C13c C14c C19c 122.4(7)
C13c C14c C15c C16c -177.8(6)
C19c C14c C15c C16c 1.7(9)
C13c C14c C19c C18c 178.5(7)
C15c C14c C19c C18c -.9(10)
C14c C15c C16c N4c 179.1(6)
C14c C15c C16c C17c -2.4(9)
N4c C16c C17c N5c -.3(7)
N4c C16c C17c C18c -178.7(6)
C15c C16c C17c N5c -179.0(6)
C15c C16c C17c C18c 2.5(10)
N5c C17c C18c C19c -179.7(7)
C16c C17c C18c C19c -1.7(10)
C17c C18c C19c C14c .9(10)
N4c C20c C21c N6c 18.0(8)
N4c C20c C21c C22c -156.2(6)
N5c C20c C21c N6c -163.6(6)
N5c C20c C21c C22c 22.2(10)
N6c C21c C22c C23c -.3(10)
C20c C21c C22c C23c 173.3(6)
C21c C22c C23c C24c 1.8(10)
C22c C23c C24c C25c -.2(10)
C23c C24c C25c N6c -3.1(10)
C23c C24c C25c C26c -174.4(6)
N6c C25c C26c O1c -30.7(7)
N6c C25c C26c N7c 148.9(6)
C24c C25c C26c O1c 141.5(6)
C24c C25c C26c N7c -38.9(9)
O1d S1d C1d F1d 174.6(7)
O1d S1d C1d F2d 58.0(7)
O1d S1d C1d F3d -61.9(9)
O2d S1d C1d F1d 53.9(8)
O2d S1d C1d F2d -62.7(7)
O2d S1d C1d F3d 177.4(8)
O3d S1d C1d F1d -65.5(8)
O3d S1d C1d F2d 177.9(7)
O3d S1d C1d F3d 58.0(9)
O1e S1e C1e F1e -177.9(8)
O1e S1e C1e F2e -56.8(10)
O1e S1e C1e F3e 65.1(9)
O2e S1e C1e F1e 57.5(9)
O2e S1e C1e F2e 178.6(8)
O2e S1e C1e F3e -59.5(9)
O3e S1e C1e F1e -60.0(9)
O3e S1e C1e F2e 61.1(10)
O3e S1e C1e F3e -177.0(8)
O1f S1f C1f F1f -66.2(9)
O1f S1f C1f F2f 175.3(8)
O1f S1f C1f F3f 57.5(10)
O2f S1f C1f F1f 56.7(9)
O2f S1f C1f F2f -61.9(9)
O2f S1f C1f F3f -179.6(8)
O3f S1f C1f F1f 175.4(8)
O3f S1f C1f F2f 56.8(9)
O3f S1f C1f F3f -61.0(10)
O1g S1g C1g F1g -177.0(6)
O1g S1g C1g F2g -56.5(7)
O1g S1g C1g F3g 63.6(7)
O2g S1g C1g F1g 62.7(7)
O2g S1g C1g F2g -176.8(6)
O2g S1g C1g F3g -56.8(7)
O3g S1g C1g F1g -56.6(7)
O3g S1g C1g F2g 63.9(7)
O3g S1g C1g F3g -176.1(6)
O1h S1h C1h F1h 57.3(10)
O1h S1h C1h F2h 179.6(11)
O1h S1h C1h F3h -54.6(11)
O2h S1h C1h F1h -66.3(10)
O2h S1h C1h F2h 56.0(13)
O2h S1h C1h F3h -178.2(8)
O3h S1h C1h F1h 177.0(8)
O3h S1h C1h F2h -60.6(12)
O3h S1h C1h F3h 65.2(10)
O1i S1i C1i F1i -171.1(5)
O1i S1i C1i F2i -52.8(5)
O1i S1i C1i F3i 67.7(5)
O2i S1i C1i F1i 68.5(5)
O2i S1i C1i F2i -173.2(5)
O2i S1i C1i F3i -52.7(6)
O3i S1i C1i F1i -51.5(5)
O3i S1i C1i F2i 66.8(5)
O3i S1i C1i F3i -172.7(5)
